data_1000192
loop_
_publ_author_name
'Colombet, P'
'Leblanc, A'
'Danot, M'
'Rouxel, J'

_publ_section_title
;
Coordinance inhabituelle de l'argent dans un sufur lamellaire a sous-
reseau magnetique 1D: le compose Ag~.5~ Cr~.5~ P S~3~
;
_journal_coden_ASTM NJCHD4
_journal_name_full 'Nouveau Journal de Chimie'
_journal_page_first 333
_journal_page_last 338
_journal_volume 7
_journal_year 1983
_chemical_formula_structural 'Ag.5 Cr.5 P S3'
_chemical_formula_sum 'Ag0.5 Cr0.5 P S3'
_chemical_name_systematic
;
Silver chromium phosphorus sulfide (.5/.5/1/3)
;
_space_group_IT_number 13
_symmetry_cell_setting monoclinic
_symmetry_Int_Tables_number 13
_symmetry_space_group_name_Hall '-P 2ya'
_symmetry_space_group_name_H-M 'P 1 2/a 1'
_cell_angle_alpha 90
_cell_angle_beta 105.88(4)
_cell_angle_gamma 90
_cell_formula_units_Z 4
_cell_length_a 5.892(3)
_cell_length_b 10.632(4)
_cell_length_c 6.745(4)
_cell_volume 406.4
_refine_ls_R_factor_all 0.038
_cod_original_formula_sum 'Ag.5 Cr.5 P S3'
_cod_database_code 1000192

loop_
_symmetry_equiv_pos_as_xyz
x,y,z
1/2-x,y,-z
-x,-y,-z
1/2+x,-y,z

loop_
_atom_site_aniso_label
_atom_site_aniso_U_11
_atom_site_aniso_U_12
_atom_site_aniso_U_13
_atom_site_aniso_U_22
_atom_site_aniso_U_23
_atom_site_aniso_U_33
S1 0.0065(3) -0.0012(3) 0.0060(5) 0.00234(11) -0.0024(3) 0.0075(3)
S2 0.0056(3) -0.0004(3) 0.0034(4) 0.00163(9) -0.0004(3) 0.0059(2)
S3 0.0107(4) -0.0028(4) 0.0038(6) 0.00224(12) -0.0020(3) 0.0096(3)
P1 0.0051(3) -0.0003(4) 0.00028(5) 0.0016(1) -0.0004(3) 0.0056(3)
Cr1 0.0052(3) 0. 0.0036(4) 0.00138(9) 0. 0.0057(2)
Ag1 0.02222(3) 0. 0.0141(4) 0.00353(7) 0. 0.245(3)

loop_
_atom_site_label
_atom_site_type_symbol
_atom_site_symmetry_multiplicity
_atom_site_Wyckoff_symbol
_atom_site_fract_x
_atom_site_fract_y
_atom_site_fract_z
_atom_site_occupancy
_atom_site_attached_hydrogens
_atom_site_calc_flag
S1 S2- 4 g -0.0145(3) 0.2288(2) 0.2394(3) 1. 0 d
S2 S2- 4 g -0.0079(3) 0.9234(2) 0.2284(2) 1. 0 d
S3 S2- 4 g 0.4828(4) 0.3947(2) 0.2869(3) 1. 0 d
P1 P4+ 4 g 0.2980(3) 0.2453(2) 0.1698(3) 1. 0 d
Cr1 Cr3+ 2 e 0.25 0.9211(1) 0. 1. 0 d
Ag1 Ag1+ 2 e 0.75 0.4369(1) 0. 1. 0 d

loop_
_atom_type_symbol
_atom_type_oxidation_number
S2- -2.000
P4+ 4.000
Cr3+ 3.000
Ag1+ 1.000
